data_7250601
loop_
_publ_author_name
'Jiang, Boye'
'Zhang, Juan'
'Wang, Boning'
'Zhou, Airui'
'Zou, Yan'
'Meng, Qingguo'
'Zhao, Qingjie'
'Chai, Xiaoyun'
'Gai, Conghao'

_publ_section_title
;
 Carbamothioate-mediated Selectfluor&#x2122; oxidation for the synthesis
 of benzenesulfonyl fluorides in chalcone derivatives
;
_journal_issue 27
_journal_name_full 'RSC Advances'
_journal_page_first 22018
_journal_page_last 22022
_journal_paper_doi 10.1039/D5RA03427B
_journal_volume 15
_journal_year 2025
_chemical_formula_sum 'C17 H12 F2 O4 S'
_chemical_formula_weight 350.33
_space_group_crystal_system monoclinic
_space_group_IT_number 14
_space_group_name_Hall '-P 2ybc'
_space_group_name_H-M_alt 'P 1 21/c 1'
_atom_sites_solution_hydrogens geom
_audit_update_record
;
2025-03-10 deposited with the CCDC.	2025-06-16 downloaded from the CCDC.
;
_cell_angle_alpha 90
_cell_angle_beta 91.279(6)
_cell_angle_gamma 90
_cell_formula_units_Z 4
_cell_length_a 6.8190(8)
_cell_length_b 14.7869(15)
_cell_length_c 14.7647(15)
_cell_measurement_reflns_used 9208
_cell_measurement_temperature 150.(2)
_cell_measurement_theta_max 66.8173
_cell_measurement_theta_min 4.2320
_cell_volume 1488.4(3)
_computing_cell_refinement 'SAINT V8.40B (Bruker AXS LLC, 2019)'
_computing_data_collection 'Bruker Instrument Service vV6.2.16'
_computing_data_reduction 'SAINT V8.40B (Bruker AXS LLC, 2019)'
_computing_molecular_graphics 'shelXle (C.B. Huebschle, rev 1365)'
_computing_structure_refinement 'SHELXL-2019/1 (Sheldrick, 2019)'
_computing_structure_solution 'XT, VERSION 2018/2'
_diffrn_ambient_temperature 150.(2)
_diffrn_detector_area_resol_mean 7.3910
_diffrn_measured_fraction_theta_full 0.979
_diffrn_measured_fraction_theta_max 0.979
_diffrn_measurement_device_type 'Bruker D8 VENTURE DUO PHOTON III'
_diffrn_radiation_monochromator 'Helios MX Multilayer Optic'
_diffrn_radiation_type 'Cu K\a'
_diffrn_radiation_wavelength 1.54178
_diffrn_reflns_av_R_equivalents 0.0725
_diffrn_reflns_av_unetI/netI 0.0518
_diffrn_reflns_limit_h_max 8
_diffrn_reflns_limit_h_min -8
_diffrn_reflns_limit_k_max 17
_diffrn_reflns_limit_k_min -17
_diffrn_reflns_limit_l_max 14
_diffrn_reflns_limit_l_min -17
_diffrn_reflns_number 16460
_diffrn_reflns_theta_full 66.96
_diffrn_reflns_theta_max 66.96
_diffrn_reflns_theta_min 4.23
_diffrn_source 'Microfocus sealed tube'
_diffrn_source_current 1.1
_diffrn_source_power 0.06
_diffrn_source_type 'Incoatec Ius 3.0'
_diffrn_source_voltage 50
_exptl_absorpt_coefficient_mu 2.343
_exptl_absorpt_correction_T_max 0.93
_exptl_absorpt_correction_T_min 0.61
_exptl_absorpt_correction_type multi-scan
_exptl_absorpt_process_details
;
Krause, L., Herbst-Irmer, R., Sheldrick, G. M., Stalke, D. (2015).
"Comparison of silver and molybdenum microfocus X-ray sources for
single-crystal structure determination"
J. Appl. Cryst. 48, 3-10.
doi:10.1107/S1600576714022985
;
_exptl_crystal_density_diffrn 1.563
_exptl_crystal_density_method 'not measured'
_exptl_crystal_F_000 720
_exptl_crystal_size_max 0.200
_exptl_crystal_size_mid 0.040
_exptl_crystal_size_min 0.030
_refine_diff_density_max 1.518
_refine_diff_density_min -0.564
_refine_ls_extinction_method none
_refine_ls_goodness_of_fit_ref 1.076
_refine_ls_hydrogen_treatment constr
_refine_ls_matrix_type full
_refine_ls_number_parameters 218
_refine_ls_number_reflns 2595
_refine_ls_number_restraints 0
_refine_ls_restrained_S_all 1.076
_refine_ls_R_factor_all 0.1261
_refine_ls_R_factor_gt 0.1209
_refine_ls_shift/su_max 0.000
_refine_ls_shift/su_mean 0.000
_refine_ls_structure_factor_coef Fsqd
_refine_ls_weighting_details 'w=1/[\s^2^(Fo^2^)+(0.1940P)^2^+11.1720P] where P=(Fo^2^+2Fc^2^)/3'
_refine_ls_weighting_scheme calc
_refine_ls_wR_factor_gt 0.3603
_refine_ls_wR_factor_ref 0.3626
_reflns_Friedel_coverage 0.000
_reflns_number_gt 2316
_reflns_number_total 2595
_reflns_threshold_expression 'I > 2\s(I)'
_cod_data_source_file d5ra03427b2.cif
_cod_data_source_block 250116b
_cod_depositor_comments
;
The following automatic conversions were performed:

data item '_exptl_absorpt_correction_type' value 'Multi-Scan' was
changed to 'multi-scan' in accordance with the
/home/data/users/saulius/crontab/automatic-downloads/rss-feeds/RSC/lib/dictionaries/cif_core.dic
dictionary named 'cif_core.dic' version 2.4.2 last updated on
2011-04-26.

Automatic conversion script
Id: cif_fix_values 8170 2020-07-09 18:12:32Z antanas 
;
_cod_database_code 7250601

loop_
_space_group_symop_operation_xyz
'x, y, z'
'-x, y+1/2, -z+1/2'
'-x, -y, -z'
'x, -y-1/2, z-1/2'

loop_
_atom_site_type_symbol
_atom_site_label
_atom_site_fract_x
_atom_site_fract_y
_atom_site_fract_z
_atom_site_U_iso_or_equiv
_atom_site_adp_type
_atom_site_calc_flag
_atom_site_refinement_flags_adp
_atom_site_refinement_flags_occupancy
_atom_site_refinement_flags_posn
_atom_site_occupancy
_atom_site_disorder_assembly
_atom_site_disorder_group
C C1 0.8140(13) 0.1335(5) 0.4652(6) 0.048(2) Uani d . . . 1 . .
C C2 0.8057(11) 0.2076(5) 0.4076(5) 0.0424(17) Uani d . . . 1 . .
H H2 0.810457 0.200963 0.343682 0.051000 Uiso calc U . R 1 . .
C C3 0.7901(10) 0.2913(5) 0.4480(5) 0.0345(15) Uani d . . . 1 . .
C C4 0.7755(10) 0.3809(5) 0.4025(5) 0.0341(15) Uani d . . . 1 . .
C C5 0.7585(10) 0.4492(5) 0.4775(4) 0.0327(15) Uani d . . . 1 . .
C C6 0.7678(10) 0.3997(5) 0.5679(4) 0.0346(15) Uani d . . . 1 . .
H H6A 0.883002 0.419384 0.604863 0.042000 Uiso calc U . R 1 . .
H H6B 0.647352 0.410313 0.602623 0.042000 Uiso calc U . R 1 . .
C C7 0.7855(10) 0.3012(5) 0.5412(5) 0.0352(15) Uani d . . . 1 . .
C C8 0.7939(12) 0.2251(5) 0.5978(5) 0.0436(17) Uani d . . . 1 . .
H H8 0.789934 0.231261 0.661739 0.052000 Uiso calc U . R 1 . .
C C9 0.8077(13) 0.1423(5) 0.5585(6) 0.0470(19) Uani d . . . 1 . .
H H9 0.813211 0.089802 0.595543 0.056000 Uiso calc U . R 1 . .
C C10 0.7424(10) 0.5374(5) 0.4572(4) 0.0361(16) Uani d . . . 1 . .
H H10 0.739814 0.550885 0.394293 0.043000 Uiso calc U . R 1 . .
C C11 0.7283(10) 0.6157(5) 0.5167(5) 0.0325(14) Uani d . . . 1 . .
C C12 0.7109(10) 0.7015(5) 0.4768(5) 0.0348(15) Uani d . . . 1 . .
H H12 0.708862 0.707149 0.412703 0.042000 Uiso calc U . R 1 . .
C C13 0.6966(10) 0.7779(5) 0.5305(5) 0.0359(15) Uani d . . . 1 . .
H H13 0.685360 0.835801 0.503071 0.043000 Uiso calc U . R 1 . .
C C14 0.6987(10) 0.7703(5) 0.6238(5) 0.0346(15) Uani d . . . 1 . .
C C15 0.7146(11) 0.6847(5) 0.6657(4) 0.0347(15) Uani d . . . 1 . .
C C16 0.7290(11) 0.6082(5) 0.6114(5) 0.0360(15) Uani d . . . 1 . .
H H16 0.739355 0.550199 0.638773 0.043000 Uiso calc U . R 1 . .
C C17 0.730(2) 0.5964(6) 0.7984(5) 0.076(4) Uani d . . . 1 . .
H H17A 0.729776 0.603647 0.864419 0.113000 Uiso calc U . R 1 . .
H H17B 0.850688 0.566079 0.780719 0.113000 Uiso calc U . R 1 . .
H H17C 0.616326 0.559941 0.779058 0.113000 Uiso calc U . R 1 . .
F F1 0.8307(9) 0.0496(3) 0.4291(4) 0.0651(15) Uani d . . . 1 . .
F F2 0.8702(8) 0.8711(3) 0.7435(4) 0.0585(14) Uani d . . . 1 . .
O O1 0.7755(9) 0.3971(4) 0.3223(3) 0.0459(13) Uani d . . . 1 . .
O O2 0.7184(10) 0.6828(4) 0.7566(3) 0.0502(15) Uani d . . . 1 . .
O O3 0.5280(8) 0.8590(4) 0.7531(4) 0.0460(14) Uani d . . . 1 . .
O O4 0.6647(11) 0.9442(4) 0.6293(4) 0.0599(17) Uani d . . . 1 . .
S S1 0.6767(3) 0.86814(12) 0.68813(12) 0.0441(7) Uani d . . . 1 . .

loop_
_atom_site_aniso_label
_atom_site_aniso_U_11
_atom_site_aniso_U_22
_atom_site_aniso_U_33
_atom_site_aniso_U_12
_atom_site_aniso_U_13
_atom_site_aniso_U_23
C1 0.056(5) 0.031(4) 0.059(5) 0.000(3) 0.000(4) -0.008(3)
C2 0.043(4) 0.047(4) 0.038(4) 0.003(3) 0.003(3) -0.002(3)
C3 0.037(3) 0.037(4) 0.030(3) -0.001(3) 0.001(3) 0.003(3)
C4 0.040(4) 0.037(4) 0.026(3) 0.000(3) 0.003(3) -0.003(3)
C5 0.038(3) 0.038(4) 0.022(3) -0.002(3) -0.001(2) -0.005(3)
C6 0.042(4) 0.035(4) 0.027(3) -0.003(3) 0.002(3) -0.001(3)
C7 0.040(4) 0.032(4) 0.034(4) 0.000(3) 0.004(3) 0.004(3)
C8 0.058(5) 0.035(4) 0.038(4) -0.006(3) 0.002(3) 0.004(3)
C9 0.060(5) 0.037(4) 0.044(4) -0.002(3) 0.002(4) 0.006(3)
C10 0.038(4) 0.046(4) 0.024(3) -0.004(3) 0.001(3) 0.000(3)
C11 0.039(4) 0.032(3) 0.027(3) 0.002(3) 0.005(3) 0.001(3)
C12 0.045(4) 0.035(4) 0.024(3) -0.003(3) 0.003(3) 0.003(3)
C13 0.047(4) 0.036(4) 0.025(3) 0.001(3) 0.004(3) 0.007(3)
C14 0.044(4) 0.030(3) 0.030(3) -0.003(3) 0.003(3) 0.002(3)
C15 0.049(4) 0.034(4) 0.021(3) -0.003(3) 0.000(3) 0.002(3)
C16 0.050(4) 0.032(3) 0.026(3) 0.000(3) 0.004(3) -0.001(3)
C17 0.174(12) 0.031(4) 0.022(4) 0.004(5) 0.005(5) 0.004(3)
F1 0.094(4) 0.033(2) 0.068(3) 0.002(2) -0.002(3) -0.012(2)
F2 0.063(3) 0.058(3) 0.055(3) -0.009(2) 0.000(2) -0.016(2)
O1 0.068(3) 0.044(3) 0.025(3) 0.007(3) 0.002(2) 0.001(2)
O2 0.097(4) 0.038(3) 0.016(2) -0.004(3) 0.000(2) 0.001(2)
O3 0.058(3) 0.045(3) 0.035(3) 0.003(2) 0.006(2) -0.010(2)
O4 0.115(5) 0.029(3) 0.036(3) -0.002(3) 0.010(3) 0.003(2)
S1 0.0731(14) 0.0324(10) 0.0272(10) -0.0039(8) 0.0051(8) -0.0022(7)

loop_
_atom_type_symbol
_atom_type_description
_atom_type_scat_dispersion_real
_atom_type_scat_dispersion_imag
_atom_type_scat_source
C C 0.0181 0.0091 'International Tables Vol C Tables 4.2.6.8 and 6.1.1.4'
H H 0.0000 0.0000 'International Tables Vol C Tables 4.2.6.8 and 6.1.1.4'
F F 0.0727 0.0534 'International Tables Vol C Tables 4.2.6.8 and 6.1.1.4'
O O 0.0492 0.0322 'International Tables Vol C Tables 4.2.6.8 and 6.1.1.4'
S S 0.3331 0.5567 'International Tables Vol C Tables 4.2.6.8 and 6.1.1.4'

loop_
_geom_angle_atom_site_label_1
_geom_angle_atom_site_label_2
_geom_angle_atom_site_label_3
_geom_angle_site_symmetry_1
_geom_angle_site_symmetry_3
_geom_angle
_geom_angle_publ_flag
F1 C1 C2 . . 119.0(8) ?
F1 C1 C9 . . 118.8(7) ?
C2 C1 C9 . . 122.3(7) ?
C3 C2 C1 . . 116.5(7) ?
C3 C2 H2 . . 121.700000 ?
C1 C2 H2 . . 121.700000 ?
C2 C3 C7 . . 121.9(7) ?
C2 C3 C4 . . 127.5(6) ?
C7 C3 C4 . . 110.6(6) ?
O1 C4 C3 . . 128.2(6) ?
O1 C4 C5 . . 126.1(7) ?
C3 C4 C5 . . 105.7(6) ?
C10 C5 C4 . . 119.6(6) ?
C10 C5 C6 . . 131.6(6) ?
C4 C5 C6 . . 108.7(6) ?
C7 C6 C5 . . 103.6(5) ?
C7 C6 H6A . . 111.000000 ?
C5 C6 H6A . . 111.000000 ?
C7 C6 H6B . . 111.000000 ?
C5 C6 H6B . . 111.000000 ?
H6A C6 H6B . . 109.000000 ?
C3 C7 C8 . . 120.3(7) ?
C3 C7 C6 . . 111.3(6) ?
C8 C7 C6 . . 128.3(6) ?
C9 C8 C7 . . 118.2(7) ?
C9 C8 H8 . . 120.900000 ?
C7 C8 H8 . . 120.900000 ?
C8 C9 C1 . . 120.8(7) ?
C8 C9 H9 . . 119.600000 ?
C1 C9 H9 . . 119.600000 ?
C5 C10 C11 . . 130.0(6) ?
C5 C10 H10 . . 115.000000 ?
C11 C10 H10 . . 115.000000 ?
C12 C11 C16 . . 119.3(6) ?
C12 C11 C10 . . 118.1(6) ?
C16 C11 C10 . . 122.6(6) ?
C13 C12 C11 . . 120.2(6) ?
C13 C12 H12 . . 119.900000 ?
C11 C12 H12 . . 119.900000 ?
C14 C13 C12 . . 120.3(6) ?
C14 C13 H13 . . 119.800000 ?
C12 C13 H13 . . 119.800000 ?
C13 C14 C15 . . 120.6(6) ?
C13 C14 S1 . . 118.5(5) ?
C15 C14 S1 . . 120.9(5) ?
O2 C15 C16 . . 124.0(6) ?
O2 C15 C14 . . 117.2(6) ?
C16 C15 C14 . . 118.8(6) ?
C15 C16 C11 . . 120.7(6) ?
C15 C16 H16 . . 119.600000 ?
C11 C16 H16 . . 119.600000 ?
O2 C17 H17A . . 109.500000 ?
O2 C17 H17B . . 109.500000 ?
H17A C17 H17B . . 109.500000 ?
O2 C17 H17C . . 109.500000 ?
H17A C17 H17C . . 109.500000 ?
H17B C17 H17C . . 109.500000 ?
C15 O2 C17 . . 117.0(6) ?
O3 S1 O4 . . 117.1(4) ?
O3 S1 F2 . . 105.2(3) ?
O4 S1 F2 . . 109.8(4) ?
O3 S1 C14 . . 111.2(3) ?
O4 S1 C14 . . 109.2(3) ?
F2 S1 C14 . . 103.3(3) ?

loop_
_geom_bond_atom_site_label_1
_geom_bond_atom_site_label_2
_geom_bond_site_symmetry_2
_geom_bond_distance
_geom_bond_publ_flag
C1 F1 . 1.356(9) ?
C1 C2 . 1.386(11) ?
C1 C9 . 1.386(13) ?
C2 C3 . 1.380(10) ?
C2 H2 . 0.950000 ?
C3 C7 . 1.386(10) ?
C3 C4 . 1.487(10) ?
C4 O1 . 1.208(9) ?
C4 C5 . 1.506(9) ?
C5 C10 . 1.342(10) ?
C5 C6 . 1.522(9) ?
C6 C7 . 1.514(10) ?
C6 H6A . 0.990000 ?
C6 H6B . 0.990000 ?
C7 C8 . 1.401(10) ?
C8 C9 . 1.359(11) ?
C8 H8 . 0.950000 ?
C9 H9 . 0.950000 ?
C10 C11 . 1.459(10) ?
C10 H10 . 0.950000 ?
C11 C12 . 1.402(10) ?
C11 C16 . 1.402(9) ?
C12 C13 . 1.385(10) ?
C12 H12 . 0.950000 ?
C13 C14 . 1.381(9) ?
C13 H13 . 0.950000 ?
C14 C15 . 1.411(10) ?
C14 S1 . 1.740(7) ?
C15 O2 . 1.342(8) ?
C15 C16 . 1.391(10) ?
C16 H16 . 0.950000 ?
C17 O2 . 1.421(10) ?
C17 H17A . 0.980000 ?
C17 H17B . 0.980000 ?
C17 H17C . 0.980000 ?
F2 S1 . 1.537(6) ?
O3 S1 . 1.417(6) ?
O4 S1 . 1.423(6) ?

loop_
_geom_hbond_atom_site_label_D
_geom_hbond_atom_site_label_H
_geom_hbond_atom_site_label_A
_geom_hbond_site_symmetry_A
_geom_hbond_distance_DH
_geom_hbond_distance_HA
_geom_hbond_distance_DA
_geom_hbond_angle_DHA
_geom_hbond_publ_flag
C9 H9 O4 1_545 0.95 2.44 3.266(10) 146.0 ?

loop_
_geom_torsion_atom_site_label_1
_geom_torsion_atom_site_label_2
_geom_torsion_atom_site_label_3
_geom_torsion_atom_site_label_4
_geom_torsion_site_symmetry_1
_geom_torsion_site_symmetry_2
_geom_torsion_site_symmetry_3
_geom_torsion_site_symmetry_4
_geom_torsion
_geom_torsion_publ_flag
F1 C1 C2 C3 . . . . -179.6(7) ?
C9 C1 C2 C3 . . . . -0.2(12) ?
C1 C2 C3 C7 . . . . 0.8(11) ?
C1 C2 C3 C4 . . . . -178.9(7) ?
C2 C3 C4 O1 . . . . -0.4(13) ?
C7 C3 C4 O1 . . . . 179.8(7) ?
C2 C3 C4 C5 . . . . 179.1(7) ?
C7 C3 C4 C5 . . . . -0.7(8) ?
O1 C4 C5 C10 . . . . -0.4(11) ?
C3 C4 C5 C10 . . . . -179.9(6) ?
O1 C4 C5 C6 . . . . -179.2(7) ?
C3 C4 C5 C6 . . . . 1.3(7) ?
C10 C5 C6 C7 . . . . 180.0(7) ?
C4 C5 C6 C7 . . . . -1.3(7) ?
C2 C3 C7 C8 . . . . -0.9(11) ?
C4 C3 C7 C8 . . . . 178.9(6) ?
C2 C3 C7 C6 . . . . -180.0(6) ?
C4 C3 C7 C6 . . . . -0.2(8) ?
C5 C6 C7 C3 . . . . 1.0(8) ?
C5 C6 C7 C8 . . . . -178.0(7) ?
C3 C7 C8 C9 . . . . 0.4(11) ?
C6 C7 C8 C9 . . . . 179.3(7) ?
C7 C8 C9 C1 . . . . 0.2(13) ?
F1 C1 C9 C8 . . . . 179.1(8) ?
C2 C1 C9 C8 . . . . -0.3(14) ?
C4 C5 C10 C11 . . . . -178.6(7) ?
C6 C5 C10 C11 . . . . 0.0(13) ?
C5 C10 C11 C12 . . . . -179.4(7) ?
C5 C10 C11 C16 . . . . -0.3(12) ?
C16 C11 C12 C13 . . . . 0.7(10) ?
C10 C11 C12 C13 . . . . 179.9(6) ?
C11 C12 C13 C14 . . . . -0.2(11) ?
C12 C13 C14 C15 . . . . -0.2(11) ?
C12 C13 C14 S1 . . . . -179.1(5) ?
C13 C14 C15 O2 . . . . 179.1(7) ?
S1 C14 C15 O2 . . . . -2.1(10) ?
C13 C14 C15 C16 . . . . 0.2(11) ?
S1 C14 C15 C16 . . . . 179.1(6) ?
O2 C15 C16 C11 . . . . -178.6(7) ?
C14 C15 C16 C11 . . . . 0.2(11) ?
C12 C11 C16 C15 . . . . -0.7(11) ?
C10 C11 C16 C15 . . . . -179.8(7) ?
C16 C15 O2 C17 . . . . -2.7(12) ?
C14 C15 O2 C17 . . . . 178.5(8) ?
C13 C14 S1 O3 . . . . 129.2(6) ?
C15 C14 S1 O3 . . . . -49.6(7) ?
C13 C14 S1 O4 . . . . -1.6(7) ?
C15 C14 S1 O4 . . . . 179.6(6) ?
C13 C14 S1 F2 . . . . -118.4(6) ?
C15 C14 S1 F2 . . . . 62.7(6) ?
